data_4128968
loop_
_publ_author_name
'Ghosh, Chandrani'
'Kim, Suyeon'
'Mena, Matthew R.'
'Kim, Jun-Hyeong'
'Pal, Raja'
'Rock, Christopher L.'
'Groy, Thomas L.'
'Baik, Mu-Hyun'
'Trovitch, Ryan J.'

_publ_section_title
;
 Efficient Cobalt Catalyst for Ambient-Temperature Nitrile
 Dihydroboration, the Elucidation of a Chelate-Assisted Borylation
 Mechanism, and a New Synthetic Route to Amides.
;
_journal_issue 38
_journal_name_full 'Journal of the American Chemical Society'
_journal_page_first 15327
_journal_page_last 15337
_journal_paper_doi 10.1021/jacs.9b07529
_journal_volume 141
_journal_year 2019
_chemical_formula_moiety 'C23 H25 Cl Co N5, 5(C H Cl3), Cl'
_chemical_formula_sum 'C28 H30 Cl17 Co N5'
_chemical_formula_weight 1098.15
_space_group_crystal_system monoclinic
_space_group_IT_number 14
_space_group_name_Hall '-P 2ybc'
_space_group_name_H-M_alt 'P 1 21/c 1'
_atom_sites_solution_hydrogens geom
_atom_sites_solution_primary direct
_atom_sites_solution_secondary difmap
_cell_angle_alpha 90
_cell_angle_beta 109.4060(10)
_cell_angle_gamma 90
_cell_formula_units_Z 4
_cell_length_a 13.6143(7)
_cell_length_b 18.8932(9)
_cell_length_c 18.3407(9)
_cell_measurement_reflns_used 6877
_cell_measurement_temperature 123.00(10)
_cell_measurement_theta_max 23.9017
_cell_measurement_theta_min 2.3547
_cell_volume 4449.5(4)
_computing_cell_refinement 'SAINT V8.34A (Bruker AXS Inc., 2014)'
_computing_data_collection 'Bruker Instrument Service v2015.5.1.3'
_computing_data_reduction 'SAINT V8.34A (Bruker AXS Inc., 2014)'
_computing_molecular_graphics 'XShell ver. 6.3.1 (Bruker AXS, 2004)'
_computing_publication_material 'Bruker APEX2 v2014.11-0 (Bruker-AXS, 2014)'
_computing_structure_refinement 'SHELXL-2014/7 (Sheldrick, 2014)'
_computing_structure_solution 'SHELXTL XT-2014/4'
_diffrn_ambient_temperature 123.00(10)
_diffrn_detector_area_resol_mean 8.3330
_diffrn_measured_fraction_theta_full 0.999
_diffrn_measured_fraction_theta_max 0.999
_diffrn_measurement_device_type 'Bruker Smart APEX Diffractometer'
_diffrn_measurement_method '\w and \f scans'
_diffrn_radiation_monochromator graphite
_diffrn_radiation_type MoK\a
_diffrn_radiation_wavelength 0.71073
_diffrn_reflns_av_R_equivalents 0.0606
_diffrn_reflns_av_unetI/netI 0.0623
_diffrn_reflns_limit_h_max 16
_diffrn_reflns_limit_h_min -16
_diffrn_reflns_limit_k_max 22
_diffrn_reflns_limit_k_min -22
_diffrn_reflns_limit_l_max 22
_diffrn_reflns_limit_l_min -22
_diffrn_reflns_number 37075
_diffrn_reflns_theta_full 25.38
_diffrn_reflns_theta_max 25.38
_diffrn_reflns_theta_min 1.92
_diffrn_source 'fine-focus sealed tube'
_diffrn_source_type 'sealed tube'
_exptl_absorpt_coefficient_mu 1.436
_exptl_absorpt_correction_T_max 0.86
_exptl_absorpt_correction_T_min 0.67
_exptl_absorpt_correction_type multi-scan
_exptl_absorpt_process_details 'SADABS V2014/5 (Bruker AXS Inc.)'
_exptl_crystal_colour 'clear light brown-yellow'
_exptl_crystal_density_diffrn 1.639
_exptl_crystal_density_method 'not measured'
_exptl_crystal_description needle
_exptl_crystal_F_000 2196
_exptl_crystal_size_max 0.384
_exptl_crystal_size_mid 0.133
_exptl_crystal_size_min 0.110
_refine_diff_density_max 2.710
_refine_diff_density_min -1.163
_refine_ls_extinction_method none
_refine_ls_goodness_of_fit_ref 1.070
_refine_ls_hydrogen_treatment constr
_refine_ls_matrix_type full
_refine_ls_number_parameters 462
_refine_ls_number_reflns 8163
_refine_ls_number_restraints 0
_refine_ls_restrained_S_all 1.070
_refine_ls_R_factor_all 0.0915
_refine_ls_R_factor_gt 0.0744
_refine_ls_shift/su_max 0.000
_refine_ls_shift/su_mean 0.000
_refine_ls_structure_factor_coef Fsqd
_refine_ls_weighting_details 'w=1/[\s^2^(Fo^2^)+(0.1220P)^2^+9.6148P] where P=(Fo^2^+2Fc^2^)/3'
_refine_ls_weighting_scheme calc
_refine_ls_wR_factor_gt 0.1977
_refine_ls_wR_factor_ref 0.2135
_reflns_number_gt 6332
_reflns_number_total 8163
_reflns_threshold_expression 'I > 2\s(I)'
_cod_data_source_file ja9b07529_si_002.cif
_cod_data_source_block PyEtPDICoCl2
_cod_database_code 4128968

loop_
_space_group_symop_operation_xyz
'x, y, z'
'-x, y+1/2, -z+1/2'
'-x, -y, -z'
'x, -y-1/2, z-1/2'

loop_
_atom_site_type_symbol
_atom_site_label
_atom_site_fract_x
_atom_site_fract_y
_atom_site_fract_z
_atom_site_U_iso_or_equiv
_atom_site_adp_type
_atom_site_calc_flag
_atom_site_refinement_flags_adp
_atom_site_refinement_flags_posn
_atom_site_occupancy
_atom_site_disorder_assembly
_atom_site_disorder_group
Co Co1 0.34256(5) 0.51775(3) 0.09993(4) 0.0206(2) Uani d . . 1 A 1
Cl Cl1 0.42365(9) 0.41839(6) 0.05886(7) 0.0255(3) Uani d . . 1 A 1
Cl Cl2 0.12284(10) 0.53784(7) 0.27150(8) 0.0317(3) Uani d . . 1 B 1
N N1 0.2705(3) 0.5492(2) -0.0200(2) 0.0250(9) Uani d . . 1 A 1
N N2 0.2022(3) 0.4638(2) 0.0603(3) 0.0273(9) Uani d . . 1 A 1
N N3 0.3230(3) 0.4704(2) 0.2012(2) 0.0251(9) Uani d . . 1 A 1
N N4 0.2843(3) 0.6240(2) 0.1094(2) 0.0232(9) Uani d . . 1 A 1
N N5 0.4963(3) 0.5506(2) 0.1694(2) 0.0256(9) Uani d . . 1 A 1
C C1 0.1248(5) 0.5328(4) -0.1429(3) 0.0439(15) Uani d . . 1 A 1
H H1A 0.0793 0.5739 -0.1469 0.066 Uiso calc U R 1 A 1
H H1B 0.0824 0.4912 -0.1651 0.066 Uiso calc U R 1 A 1
H H1C 0.173 0.5423 -0.1713 0.066 Uiso calc U R 1 A 1
C C2 0.1859(4) 0.5190(3) -0.0590(3) 0.0285(11) Uani d . . 1 A 1
C C3 0.1443(4) 0.4674(3) -0.0152(3) 0.0293(12) Uani d . . 1 A 1
C C4 0.0534(4) 0.4275(3) -0.0438(4) 0.0398(14) Uani d . . 1 A 1
H H4 0.0119 0.4299 -0.0969 0.048 Uiso calc U R 1 A 1
C C5 0.0252(5) 0.3849(3) 0.0064(4) 0.0458(16) Uani d . . 1 A 1
H H5 -0.0371 0.3579 -0.0121 0.055 Uiso calc U R 1 A 1
C C6 0.0861(5) 0.3803(3) 0.0838(4) 0.0395(14) Uani d . . 1 A 1
H H6 0.0671 0.3502 0.1184 0.047 Uiso calc U R 1 A 1
C C7 0.1764(4) 0.4216(3) 0.1091(3) 0.0285(11) Uani d . . 1 A 1
C C8 0.2497(4) 0.4246(3) 0.1895(3) 0.0302(12) Uani d . . 1 A 1
C C9 0.2352(5) 0.3747(3) 0.2486(4) 0.0370(13) Uani d . . 1 A 1
H H9A 0.2951 0.3782 0.2963 0.055 Uiso calc U R 1 A 1
H H9B 0.2297 0.3262 0.2287 0.055 Uiso calc U R 1 A 1
H H9C 0.1715 0.3871 0.2593 0.055 Uiso calc U R 1 A 1
C C10 0.3110(4) 0.6089(3) -0.0518(3) 0.0287(11) Uani d . . 1 A 1
H H10A 0.2537 0.6325 -0.0927 0.034 Uiso calc U R 1 A 1
H H10B 0.3628 0.592 -0.0751 0.034 Uiso calc U R 1 A 1
C C11 0.3624(4) 0.6613(3) 0.0137(3) 0.0303(12) Uani d . . 1 A 1
H H11A 0.4296 0.6415 0.0471 0.036 Uiso calc U R 1 A 1
H H11B 0.3772 0.7061 -0.0088 0.036 Uiso calc U R 1 A 1
C C12 0.2950(4) 0.6770(3) 0.0623(3) 0.0243(10) Uani d . . 1 A 1
C C13 0.2468(4) 0.7412(3) 0.0589(3) 0.0291(11) Uani d . . 1 A 1
H H13 0.257 0.7778 0.0266 0.035 Uiso calc U R 1 A 1
C C14 0.1825(4) 0.7523(3) 0.1033(3) 0.0338(12) Uani d . . 1 A 1
H H14 0.1471 0.796 0.1005 0.041 Uiso calc U R 1 A 1
C C15 0.1712(4) 0.6999(3) 0.1506(3) 0.0303(12) Uani d . . 1 A 1
H H15 0.1292 0.7069 0.1823 0.036 Uiso calc U R 1 A 1
C C16 0.2217(4) 0.6363(3) 0.1518(3) 0.0278(11) Uani d . . 1 A 1
H H16 0.2119 0.5994 0.1839 0.033 Uiso calc U R 1 A 1
C C17 0.3969(4) 0.4816(3) 0.2794(3) 0.0320(12) Uani d . . 1 A 1
H H17A 0.4515 0.4447 0.2911 0.038 Uiso calc U R 1 A 1
H H17B 0.3598 0.4771 0.3174 0.038 Uiso calc U R 1 A 1
C C18 0.4473(4) 0.5543(3) 0.2870(3) 0.0316(12) Uani d . . 1 A 1
H H18A 0.3916 0.59 0.267 0.038 Uiso calc U R 1 A 1
H H18B 0.4824 0.5643 0.3426 0.038 Uiso calc U R 1 A 1
C C19 0.5250(4) 0.5638(3) 0.2459(3) 0.0294(12) Uani d . . 1 A 1
C C20 0.6269(5) 0.5857(3) 0.2864(3) 0.0403(14) Uani d . . 1 A 1
H H20 0.6478 0.5928 0.3407 0.048 Uiso calc U R 1 A 1
C C21 0.6959(5) 0.5969(3) 0.2488(4) 0.0461(16) Uani d . . 1 A 1
H H21 0.7638 0.614 0.2761 0.055 Uiso calc U R 1 A 1
C C22 0.6673(4) 0.5832(3) 0.1709(4) 0.0397(14) Uani d . . 1 A 1
H H22 0.7147 0.5904 0.1435 0.048 Uiso calc U R 1 A 1
C C23 0.5667(4) 0.5585(3) 0.1335(3) 0.0290(11) Uani d . . 1 A 1
H H23 0.5471 0.5468 0.0802 0.035 Uiso calc U R 1 A 1
C C1S 0.2932(5) 0.5527(3) 0.4546(4) 0.0382(13) Uani d . . 1 C 2
H H1S 0.2544 0.5526 0.3977 0.046 Uiso calc U R 1 C 2
Cl Cl3 0.20246(17) 0.57280(10) 0.50051(13) 0.0672(6) Uani d . . 1 C 2
Cl Cl4 0.38919(14) 0.61798(10) 0.47116(13) 0.0618(5) Uani d . . 1 C 2
Cl Cl5 0.34678(18) 0.46835(10) 0.47815(11) 0.0639(5) Uani d . . 1 C 2
C C2S 0.5616(5) 0.3174(3) 0.2165(3) 0.0378(13) Uani d . . 1 D 3
H H2S 0.5043 0.3404 0.1742 0.045 Uiso calc U R 1 D 3
Cl Cl6 0.50741(14) 0.27918(10) 0.28199(10) 0.0530(4) Uani d . . 1 D 3
Cl Cl7 0.65403(14) 0.38247(9) 0.26176(11) 0.0550(5) Uani d . . 1 D 3
Cl Cl8 0.61819(15) 0.25192(9) 0.17539(10) 0.0533(4) Uani d . . 1 D 3
C C3S 1.0027(5) 0.4358(3) 0.3635(3) 0.0405(14) Uani d . . 1 E 4
H H3S 1.058 0.4642 0.3523 0.049 Uiso calc U R 1 E 4
Cl Cl9 0.88733(15) 0.48758(10) 0.34335(11) 0.0583(5) Uani d . . 1 E 4
Cl Cl10 1.04393(19) 0.41346(11) 0.46225(10) 0.0685(6) Uani d . . 1 E 4
Cl Cl11 0.97749(13) 0.35853(8) 0.30671(9) 0.0436(4) Uani d . . 1 E 4
C C4S 1.0180(4) 0.6775(3) 0.3285(3) 0.0353(13) Uani d . . 1 F 5
H H4S 1.0437 0.6276 0.3318 0.042 Uiso calc U R 1 F 5
Cl Cl12 0.92948(12) 0.69309(9) 0.23537(10) 0.0514(4) Uani d . . 1 F 5
Cl Cl13 1.12521(13) 0.73628(10) 0.34761(10) 0.0544(5) Uani d . . 1 F 5
Cl Cl14 0.95519(17) 0.69032(10) 0.39693(12) 0.0642(5) Uani d . . 1 F 5
C C5S 0.6894(6) 0.7370(3) 0.0037(4) 0.058(2) Uani d . . 1 G 6
H H5S 0.6725 0.6854 0.0001 0.069 Uiso calc U R 1 G 6
Cl Cl15 0.8203(2) 0.7476(2) 0.05910(16) 0.1090(10) Uani d . . 1 G 6
Cl Cl16 0.6758(3) 0.76837(18) -0.08951(16) 0.1268(14) Uani d . . 1 G 6
Cl Cl17 0.6110(2) 0.77920(15) 0.0464(2) 0.1135(11) Uani d . . 1 G 6

loop_
_atom_site_aniso_label
_atom_site_aniso_U_11
_atom_site_aniso_U_22
_atom_site_aniso_U_33
_atom_site_aniso_U_12
_atom_site_aniso_U_13
_atom_site_aniso_U_23
Co1 0.0208(4) 0.0204(4) 0.0213(4) -0.0005(3) 0.0077(3) 0.0004(3)
Cl1 0.0277(6) 0.0213(6) 0.0295(6) 0.0016(5) 0.0119(5) -0.0012(5)
Cl2 0.0364(7) 0.0308(7) 0.0333(7) -0.0017(5) 0.0187(6) 0.0033(5)
N1 0.026(2) 0.025(2) 0.025(2) 0.0043(18) 0.0095(18) 0.0002(18)
N2 0.024(2) 0.023(2) 0.036(3) 0.0015(17) 0.0128(19) -0.0005(18)
N3 0.027(2) 0.025(2) 0.026(2) 0.0048(18) 0.0133(18) 0.0029(17)
N4 0.023(2) 0.023(2) 0.024(2) -0.0017(17) 0.0075(17) -0.0022(17)
N5 0.025(2) 0.021(2) 0.030(2) 0.0019(17) 0.0083(18) -0.0008(18)
C1 0.040(3) 0.061(4) 0.028(3) -0.001(3) 0.007(3) -0.005(3)
C2 0.030(3) 0.032(3) 0.024(3) 0.009(2) 0.010(2) 0.000(2)
C3 0.024(3) 0.031(3) 0.033(3) 0.002(2) 0.010(2) -0.008(2)
C4 0.029(3) 0.041(3) 0.046(4) -0.004(3) 0.007(3) -0.012(3)
C5 0.032(3) 0.039(3) 0.063(4) -0.010(3) 0.011(3) -0.011(3)
C6 0.034(3) 0.032(3) 0.056(4) -0.005(2) 0.019(3) 0.001(3)
C7 0.025(3) 0.021(3) 0.044(3) -0.001(2) 0.017(2) -0.001(2)
C8 0.034(3) 0.024(3) 0.042(3) 0.006(2) 0.024(3) 0.003(2)
C9 0.041(3) 0.028(3) 0.050(4) 0.000(2) 0.025(3) 0.010(3)
C10 0.032(3) 0.029(3) 0.028(3) 0.005(2) 0.014(2) 0.007(2)
C11 0.027(3) 0.030(3) 0.037(3) 0.002(2) 0.016(2) 0.010(2)
C12 0.020(2) 0.022(2) 0.028(3) -0.0037(19) 0.004(2) -0.001(2)
C13 0.036(3) 0.022(3) 0.027(3) -0.004(2) 0.007(2) 0.001(2)
C14 0.033(3) 0.030(3) 0.036(3) 0.006(2) 0.009(2) -0.004(2)
C15 0.030(3) 0.034(3) 0.029(3) 0.005(2) 0.012(2) -0.005(2)
C16 0.029(3) 0.031(3) 0.023(3) -0.003(2) 0.008(2) 0.001(2)
C17 0.035(3) 0.039(3) 0.024(3) 0.003(2) 0.013(2) 0.005(2)
C18 0.036(3) 0.039(3) 0.020(3) 0.009(2) 0.010(2) -0.002(2)
C19 0.034(3) 0.021(3) 0.030(3) 0.003(2) 0.007(2) -0.003(2)
C20 0.044(3) 0.039(3) 0.031(3) -0.006(3) 0.003(3) -0.005(2)
C21 0.028(3) 0.044(4) 0.056(4) -0.016(3) 0.000(3) -0.004(3)
C22 0.029(3) 0.036(3) 0.057(4) -0.003(2) 0.018(3) 0.003(3)
C23 0.028(3) 0.022(3) 0.037(3) -0.001(2) 0.012(2) -0.002(2)
C1S 0.045(3) 0.031(3) 0.044(3) 0.003(3) 0.021(3) -0.005(3)
Cl3 0.0865(14) 0.0435(10) 0.1004(15) -0.0147(9) 0.0697(13) -0.0189(9)
Cl4 0.0473(9) 0.0546(11) 0.0937(14) -0.0083(8) 0.0372(10) -0.0129(10)
Cl5 0.0974(15) 0.0444(10) 0.0513(10) 0.0263(10) 0.0269(10) 0.0094(8)
C2S 0.040(3) 0.034(3) 0.035(3) 0.004(3) 0.006(3) 0.006(2)
Cl6 0.0523(10) 0.0642(11) 0.0446(9) 0.0022(8) 0.0186(8) 0.0116(8)
Cl7 0.0538(10) 0.0404(9) 0.0587(10) -0.0044(7) 0.0026(8) 0.0029(7)
Cl8 0.0647(11) 0.0440(9) 0.0557(10) 0.0129(8) 0.0260(9) 0.0049(7)
C3S 0.056(4) 0.030(3) 0.038(3) -0.014(3) 0.019(3) 0.003(2)
Cl9 0.0641(11) 0.0624(11) 0.0553(11) 0.0057(9) 0.0289(9) -0.0099(8)
Cl10 0.0969(15) 0.0594(12) 0.0393(9) -0.0058(11) 0.0093(9) 0.0002(8)
Cl11 0.0603(10) 0.0351(8) 0.0391(8) -0.0065(7) 0.0214(7) -0.0022(6)
C4S 0.037(3) 0.031(3) 0.041(3) -0.003(2) 0.016(3) 0.002(2)
Cl12 0.0358(8) 0.0544(10) 0.0576(10) -0.0072(7) 0.0070(7) 0.0081(8)
Cl13 0.0495(9) 0.0628(11) 0.0442(9) -0.0225(8) 0.0064(7) 0.0056(8)
Cl14 0.0927(14) 0.0516(10) 0.0711(12) -0.0057(10) 0.0578(11) -0.0086(9)
C5S 0.071(5) 0.027(3) 0.057(4) -0.010(3) -0.003(4) 0.000(3)
Cl15 0.0633(15) 0.160(3) 0.0784(17) 0.0189(16) -0.0104(12) 0.0007(17)
Cl16 0.129(2) 0.126(2) 0.0798(17) -0.063(2) -0.0269(16) 0.0603(16)
Cl17 0.0758(16) 0.0716(16) 0.192(3) -0.0029(13) 0.0436(19) -0.0262(18)

loop_
_atom_type_symbol
_atom_type_description
_atom_type_scat_dispersion_real
_atom_type_scat_dispersion_imag
_atom_type_scat_source
C C 0.0033 0.0016 'International Tables Vol C Tables 4.2.6.8 and 6.1.1.4'
H H 0.0000 0.0000 'International Tables Vol C Tables 4.2.6.8 and 6.1.1.4'
N N 0.0061 0.0033 'International Tables Vol C Tables 4.2.6.8 and 6.1.1.4'
Cl Cl 0.1484 0.1585 'International Tables Vol C Tables 4.2.6.8 and 6.1.1.4'
Co Co 0.3494 0.9721 'International Tables Vol C Tables 4.2.6.8 and 6.1.1.4'

loop_
_geom_angle_atom_site_label_1
_geom_angle_atom_site_label_2
_geom_angle_atom_site_label_3
_geom_angle
N2 Co1 N5 162.37(17)
N2 Co1 N3 74.64(17)
N5 Co1 N3 89.06(16)
N2 Co1 N1 74.07(17)
N5 Co1 N1 123.00(16)
N3 Co1 N1 147.36(16)
N2 Co1 N4 99.37(16)
N5 Co1 N4 89.69(15)
N3 Co1 N4 99.26(15)
N1 Co1 N4 77.00(15)
N2 Co1 Cl1 88.41(12)
N5 Co1 Cl1 87.36(11)
N3 Co1 Cl1 98.39(11)
N1 Co1 Cl1 89.81(11)
N4 Co1 Cl1 162.05(12)
C2 N1 C10 120.9(4)
C2 N1 Co1 117.8(4)
C10 N1 Co1 120.8(3)
C7 N2 C3 121.7(5)
C7 N2 Co1 118.5(4)
C3 N2 Co1 119.5(3)
C8 N3 C17 120.1(4)
C8 N3 Co1 116.6(4)
C17 N3 Co1 122.8(3)
C16 N4 C12 117.4(4)
C16 N4 Co1 121.2(3)
C12 N4 Co1 120.4(3)
C23 N5 C19 119.0(5)
C23 N5 Co1 117.0(3)
C19 N5 Co1 124.0(3)
C2 C1 H1A 109.5
C2 C1 H1B 109.5
H1A C1 H1B 109.5
C2 C1 H1C 109.5
H1A C1 H1C 109.5
H1B C1 H1C 109.5
N1 C2 C3 115.2(5)
N1 C2 C1 125.8(5)
C3 C2 C1 118.9(5)
N2 C3 C4 120.2(5)
N2 C3 C2 112.9(4)
C4 C3 C2 126.8(5)
C5 C4 C3 118.5(6)
C5 C4 H4 120.8
C3 C4 H4 120.8
C4 C5 C6 121.2(6)
C4 C5 H5 119.4
C6 C5 H5 119.4
C5 C6 C7 117.7(6)
C5 C6 H6 121.1
C7 C6 H6 121.1
N2 C7 C6 120.7(5)
N2 C7 C8 113.9(4)
C6 C7 C8 125.4(5)
N3 C8 C7 114.9(5)
N3 C8 C9 125.9(5)
C7 C8 C9 119.2(5)
C8 C9 H9A 109.5
C8 C9 H9B 109.5
H9A C9 H9B 109.5
C8 C9 H9C 109.5
H9A C9 H9C 109.5
H9B C9 H9C 109.5
N1 C10 C11 108.6(4)
N1 C10 H10A 110.0
C11 C10 H10A 110.0
N1 C10 H10B 110.0
C11 C10 H10B 110.0
H10A C10 H10B 108.3
C12 C11 C10 112.4(4)
C12 C11 H11A 109.1
C10 C11 H11A 109.1
C12 C11 H11B 109.1
C10 C11 H11B 109.1
H11A C11 H11B 107.9
N4 C12 C13 121.9(5)
N4 C12 C11 116.5(4)
C13 C12 C11 121.6(5)
C12 C13 C14 119.3(5)
C12 C13 H13 120.3
C14 C13 H13 120.3
C15 C14 C13 119.4(5)
C15 C14 H14 120.3
C13 C14 H14 120.3
C14 C15 C16 118.8(5)
C14 C15 H15 120.6
C16 C15 H15 120.6
N4 C16 C15 123.1(5)
N4 C16 H16 118.5
C15 C16 H16 118.5
N3 C17 C18 111.1(4)
N3 C17 H17A 109.4
C18 C17 H17A 109.4
N3 C17 H17B 109.4
C18 C17 H17B 109.4
H17A C17 H17B 108.0
C19 C18 C17 115.8(4)
C19 C18 H18A 108.3
C17 C18 H18A 108.3
C19 C18 H18B 108.3
C17 C18 H18B 108.3
H18A C18 H18B 107.4
N5 C19 C20 120.0(5)
N5 C19 C18 119.4(5)
C20 C19 C18 120.6(5)
C21 C20 C19 120.5(6)
C21 C20 H20 119.7
C19 C20 H20 119.7
C20 C21 C22 119.7(5)
C20 C21 H21 120.2
C22 C21 H21 120.2
C21 C22 C23 117.9(6)
C21 C22 H22 121.0
C23 C22 H22 121.0
N5 C23 C22 122.7(5)
N5 C23 H23 118.6
C22 C23 H23 118.6
Cl5 C1S Cl4 112.0(3)
Cl5 C1S Cl3 112.4(3)
Cl4 C1S Cl3 111.7(3)
Cl5 C1S H1S 106.8
Cl4 C1S H1S 106.8
Cl3 C1S H1S 106.8
Cl8 C2S Cl7 110.4(3)
Cl8 C2S Cl6 110.4(3)
Cl7 C2S Cl6 111.2(3)
Cl8 C2S H2S 108.3
Cl7 C2S H2S 108.3
Cl6 C2S H2S 108.3
Cl10 C3S Cl11 110.0(3)
Cl10 C3S Cl9 107.6(3)
Cl11 C3S Cl9 110.3(3)
Cl10 C3S H3S 109.6
Cl11 C3S H3S 109.6
Cl9 C3S H3S 109.6
Cl14 C4S Cl12 109.4(3)
Cl14 C4S Cl13 109.7(3)
Cl12 C4S Cl13 109.9(3)
Cl14 C4S H4S 109.3
Cl12 C4S H4S 109.3
Cl13 C4S H4S 109.3
Cl17 C5S Cl15 110.5(4)
Cl17 C5S Cl16 114.0(4)
Cl15 C5S Cl16 106.6(5)
Cl17 C5S H5S 108.5
Cl15 C5S H5S 108.5
Cl16 C5S H5S 108.5

loop_
_geom_bond_atom_site_label_1
_geom_bond_atom_site_label_2
_geom_bond_distance
Co1 N2 2.072(4)
Co1 N5 2.149(4)
Co1 N3 2.155(4)
Co1 N1 2.173(4)
Co1 N4 2.187(4)
Co1 Cl1 2.4213(13)
N1 C2 1.271(7)
N1 C10 1.460(7)
N2 C7 1.331(7)
N2 C3 1.348(7)
N3 C8 1.284(7)
N3 C17 1.468(7)
N4 C16 1.351(7)
N4 C12 1.361(6)
N5 C23 1.340(7)
N5 C19 1.348(7)
C1 C2 1.509(8)
C1 H1A 0.98
C1 H1B 0.98
C1 H1C 0.98
C2 C3 1.489(8)
C3 C4 1.395(8)
C4 C5 1.371(9)
C4 H4 0.95
C5 C6 1.389(9)
C5 H5 0.95
C6 C7 1.398(8)
C6 H6 0.95
C7 C8 1.483(8)
C8 C9 1.497(7)
C9 H9A 0.98
C9 H9B 0.98
C9 H9C 0.98
C10 C11 1.536(8)
C10 H10A 0.99
C10 H10B 0.99
C11 C12 1.505(7)
C11 H11A 0.99
C11 H11B 0.99
C12 C13 1.371(7)
C13 C14 1.395(8)
C13 H13 0.95
C14 C15 1.358(8)
C14 H14 0.95
C15 C16 1.382(8)
C15 H15 0.95
C16 H16 0.95
C17 C18 1.522(8)
C17 H17A 0.99
C17 H17B 0.99
C18 C19 1.499(8)
C18 H18A 0.99
C18 H18B 0.99
C19 C20 1.401(8)
C20 C21 1.354(9)
C20 H20 0.95
C21 C22 1.374(9)
C21 H21 0.95
C22 C23 1.394(8)
C22 H22 0.95
C23 H23 0.95
C1S Cl5 1.747(6)
C1S Cl4 1.748(6)
C1S Cl3 1.753(6)
C1S H1S 1.0
C2S Cl8 1.755(6)
C2S Cl7 1.758(6)
C2S Cl6 1.759(6)
C2S H2S 1.0
C3S Cl10 1.760(6)
C3S Cl11 1.760(6)
C3S Cl9 1.782(7)
C3S H3S 1.0
C4S Cl14 1.755(6)
C4S Cl12 1.758(6)
C4S Cl13 1.774(6)
C4S H4S 1.0
C5S Cl17 1.717(9)
C5S Cl15 1.745(8)
C5S Cl16 1.759(8)
C5S H5S 1.0

loop_
_geom_hbond_atom_site_label_D
_geom_hbond_atom_site_label_H
_geom_hbond_atom_site_label_A
_geom_hbond_site_symmetry_A
_geom_hbond_distance_DH
_geom_hbond_distance_HA
_geom_hbond_distance_DA
_geom_hbond_angle_DHA
C1 H1B Cl2 3_565 0.98 2.88 3.664(6) 137.7
C9 H9C Cl2 . 0.98 2.95 3.528(6) 118.8
C10 H10B Cl1 3_665 0.99 2.83 3.693(5) 146.1
C16 H16 Cl2 . 0.95 2.59 3.472(5) 154.9
C23 H23 Cl1 3_665 0.95 2.79 3.600(6) 144.1

loop_
_geom_torsion_atom_site_label_1
_geom_torsion_atom_site_label_2
_geom_torsion_atom_site_label_3
_geom_torsion_atom_site_label_4
_geom_torsion
C10 N1 C2 C3 -170.0(4)
Co1 N1 C2 C3 2.8(6)
C10 N1 C2 C1 7.9(8)
Co1 N1 C2 C1 -179.3(4)
C7 N2 C3 C4 1.5(8)
Co1 N2 C3 C4 175.5(4)
C7 N2 C3 C2 178.8(4)
Co1 N2 C3 C2 -7.2(6)
N1 C2 C3 N2 2.6(7)
C1 C2 C3 N2 -175.5(5)
N1 C2 C3 C4 179.8(5)
C1 C2 C3 C4 1.7(8)
N2 C3 C4 C5 -0.2(8)
C2 C3 C4 C5 -177.2(5)
C3 C4 C5 C6 -1.0(9)
C4 C5 C6 C7 0.9(9)
C3 N2 C7 C6 -1.5(8)
Co1 N2 C7 C6 -175.5(4)
C3 N2 C7 C8 179.7(4)
Co1 N2 C7 C8 5.7(6)
C5 C6 C7 N2 0.3(8)
C5 C6 C7 C8 178.9(5)
C17 N3 C8 C7 176.3(4)
Co1 N3 C8 C7 -11.6(6)
C17 N3 C8 C9 -5.4(8)
Co1 N3 C8 C9 166.7(4)
N2 C7 C8 N3 4.2(7)
C6 C7 C8 N3 -174.6(5)
N2 C7 C8 C9 -174.3(5)
C6 C7 C8 C9 7.0(8)
C2 N1 C10 C11 144.1(5)
Co1 N1 C10 C11 -28.5(5)
N1 C10 C11 C12 -47.4(6)
C16 N4 C12 C13 1.7(7)
Co1 N4 C12 C13 170.6(4)
C16 N4 C12 C11 -178.1(4)
Co1 N4 C12 C11 -9.2(6)
C10 C11 C12 N4 71.4(6)
C10 C11 C12 C13 -108.4(5)
N4 C12 C13 C14 -1.8(8)
C11 C12 C13 C14 178.0(5)
C12 C13 C14 C15 1.7(8)
C13 C14 C15 C16 -1.7(8)
C12 N4 C16 C15 -1.7(7)
Co1 N4 C16 C15 -170.4(4)
C14 C15 C16 N4 1.7(8)
C8 N3 C17 C18 -157.4(5)
Co1 N3 C17 C18 30.9(6)
N3 C17 C18 C19 -71.8(6)
C23 N5 C19 C20 0.3(7)
Co1 N5 C19 C20 -179.4(4)
C23 N5 C19 C18 -179.3(5)
Co1 N5 C19 C18 1.0(7)
C17 C18 C19 N5 55.8(7)
C17 C18 C19 C20 -123.8(6)
N5 C19 C20 C21 2.9(9)
C18 C19 C20 C21 -177.5(6)
C19 C20 C21 C22 -3.2(10)
C20 C21 C22 C23 0.4(9)
C19 N5 C23 C22 -3.3(8)
Co1 N5 C23 C22 176.4(4)
C21 C22 C23 N5 3.0(9)
